data_2232887
loop_
_publ_author_name
'Tong, Shao-Wei'
'Li, Shi-Jie'
'Song, Wen-Dong'
'Miao, Dong-Liang'
'An, Jing-Bo'

_publ_section_title
;
 Diaquabis(5-carboxy-2-propyl-1<i>H</i>-imidazole-4-carboxylato-\k^2^<i>N</i>^3^,<i>O</i>^4^)cadmium
 <i>N</i>,<i>N</i>-dimethylformamide disolvate
;
_journal_coeditor_code PK2369
_journal_issue 12
_journal_name_full 'Acta Crystallographica Section E'
_journal_page_first m1870
_journal_page_last m1871
_journal_paper_doi 10.1107/S1600536811050264
_journal_volume 67
_journal_year 2011
_chemical_formula_iupac '[Cd (C8 H9 N2 O4)2 (H2 O)2], 2C3 H7 N O'
_chemical_formula_moiety 'C16 H22 Cd N4 O10, 2(C3 H7 N O)'
_chemical_formula_sum 'C22 H36 Cd N6 O12'
_chemical_formula_weight 688.97
_chemical_name_systematic
;
Diaquabis(5-carboxy-2-propyl-1<i>H</i>-imidazole-4-carboxylato-
\k^2^<i>N</i>^3^,<i>O</i>^4^)cadmium <i>N</i>,<i>N</i>-dimethylformamide
disolvate
;
_space_group_IT_number 33
_symmetry_cell_setting orthorhombic
_symmetry_space_group_name_Hall 'P 2c -2n'
_symmetry_space_group_name_H-M 'P n a 21'
_atom_sites_solution_hydrogens geom
_atom_sites_solution_primary direct
_atom_sites_solution_secondary difmap
_audit_creation_method SHELXL-97
_cell_angle_alpha 90.00
_cell_angle_beta 90.00
_cell_angle_gamma 90.00
_cell_formula_units_Z 4
_cell_length_a 16.6040(14)
_cell_length_b 9.8516(8)
_cell_length_c 18.4154(16)
_cell_measurement_reflns_used 3600
_cell_measurement_temperature 295(2)
_cell_measurement_theta_max 28
_cell_measurement_theta_min 1.36
_cell_volume 3012.3(4)
_computing_cell_refinement 'RAPID-AUTO (Rigaku, 1998)'
_computing_data_collection 'RAPID-AUTO (Rigaku, 1998)'
_computing_data_reduction 'CrystalStructure (Rigaku/MSC, 2002)'
_computing_molecular_graphics 'SHELXTL (Sheldrick, 2008)'
_computing_publication_material 'SHELXTL (Sheldrick, 2008)'
_computing_structure_refinement 'SHELXL97 (Sheldrick, 2008)'
_computing_structure_solution 'SHELXS97 (Sheldrick, 2008)'
_diffrn_ambient_temperature 295(2)
_diffrn_measured_fraction_theta_full 1.000
_diffrn_measured_fraction_theta_max 1.000
_diffrn_measurement_device_type 'Rigaku/MSC Mercury CCD'
_diffrn_measurement_method '\w scans'
_diffrn_radiation_monochromator graphite
_diffrn_radiation_source 'fine-focus sealed tube'
_diffrn_radiation_type MoK\a
_diffrn_radiation_wavelength 0.71073
_diffrn_reflns_av_R_equivalents 0.0461
_diffrn_reflns_av_sigmaI/netI 0.0431
_diffrn_reflns_limit_h_max 20
_diffrn_reflns_limit_h_min -20
_diffrn_reflns_limit_k_max 12
_diffrn_reflns_limit_k_min -11
_diffrn_reflns_limit_l_max 11
_diffrn_reflns_limit_l_min -22
_diffrn_reflns_number 16187
_diffrn_reflns_theta_full 26.25
_diffrn_reflns_theta_max 26.25
_diffrn_reflns_theta_min 2.21
_diffrn_standards_number 0
_exptl_absorpt_coefficient_mu 0.792
_exptl_absorpt_correction_T_max 0.851
_exptl_absorpt_correction_T_min 0.815
_exptl_absorpt_correction_type multi-scan
_exptl_absorpt_process_details '(<i>REQAB</i>; Jacobson, 1998)'
_exptl_crystal_colour colourless
_exptl_crystal_density_diffrn 1.519
_exptl_crystal_density_method 'not measured'
_exptl_crystal_description block
_exptl_crystal_F_000 1416
_exptl_crystal_size_max 0.27
_exptl_crystal_size_mid 0.24
_exptl_crystal_size_min 0.21
_refine_diff_density_max 0.405
_refine_diff_density_min -0.392
_refine_ls_abs_structure_details 'Flack (1983), 1285 Friedel pairs'
_refine_ls_abs_structure_Flack -0.04(4)
_refine_ls_extinction_method none
_refine_ls_goodness_of_fit_ref 1.003
_refine_ls_hydrogen_treatment mixed
_refine_ls_matrix_type full
_refine_ls_number_parameters 444
_refine_ls_number_reflns 4421
_refine_ls_number_restraints 233
_refine_ls_restrained_S_all 1.010
_refine_ls_R_factor_all 0.0588
_refine_ls_R_factor_gt 0.0353
_refine_ls_shift/su_max 0.002
_refine_ls_shift/su_mean 0.000
_refine_ls_structure_factor_coef Fsqd
_refine_ls_weighting_details 'calc w=1/[\s^2^(Fo^2^)+(0.0200P)^2^+3.2000P] where P=(Fo^2^+2Fc^2^)/3'
_refine_ls_weighting_scheme calc
_refine_ls_wR_factor_gt 0.0690
_refine_ls_wR_factor_ref 0.0791
_reflns_number_gt 3111
_reflns_number_total 4421
_reflns_threshold_expression I>2\s(I)
_cod_data_source_file pk2369.cif
_cod_data_source_block I
_cod_database_code 2232887
_cod_database_fobs_code 2232887

loop_
_symmetry_equiv_pos_as_xyz
'x, y, z'
'-x, -y, z+1/2'
'-x+1/2, y+1/2, z+1/2'
'x+1/2, -y+1/2, z'

loop_
_atom_site_type_symbol
_atom_site_label
_atom_site_fract_x
_atom_site_fract_y
_atom_site_fract_z
_atom_site_U_iso_or_equiv
_atom_site_adp_type
_atom_site_calc_flag
_atom_site_refinement_flags
_atom_site_occupancy
_atom_site_symmetry_multiplicity
_atom_site_disorder_assembly
_atom_site_disorder_group
Cd Cd1 0.61035(2) 0.49830(5) 0.52305(9) 0.04966(12) Uani d . 1 1 . .
O O1 0.4830(3) 1.1346(4) 0.5670(3) 0.0656(16) Uani d . 1 1 . .
O O2 0.5807(3) 1.0620(5) 0.6382(3) 0.0668(14) Uani d . 1 1 . .
H H2 0.5962 0.9882 0.6534 0.080 Uiso calc R 1 1 . .
O O3 0.6581(3) 0.8521(5) 0.6574(3) 0.0677(14) Uani d . 1 1 . .
O O4 0.6630(3) 0.6406(4) 0.6142(3) 0.0614(13) Uani d . 1 1 . .
O O5 0.7407(3) -0.1351(4) 0.4749(3) 0.0665(16) Uani d . 1 1 . .
O O6 0.6439(3) -0.0594(5) 0.4016(3) 0.0674(14) Uani d . 1 1 . .
H H6 0.6161 0.0092 0.3987 0.081 Uiso calc R 1 1 . .
O O7 0.5653(3) 0.1490(4) 0.3846(3) 0.0614(13) Uani d . 1 1 . .
O O8 0.5579(2) 0.3569(4) 0.4313(3) 0.0572(13) Uani d . 1 1 . .
O O1W 0.7047(3) 0.5956(4) 0.4459(4) 0.0730(16) Uani d D 1 1 . .
H H1W 0.748(3) 0.554(6) 0.440(5) 0.110 Uiso d D 1 1 . .
H H2W 0.718(4) 0.675(3) 0.442(5) 0.110 Uiso d D 1 1 . .
O O2W 0.5174(3) 0.4033(4) 0.6026(3) 0.0662(15) Uani d D 1 1 . .
H H3W 0.519(4) 0.325(3) 0.590(4) 0.099 Uiso d D 1 1 . .
H H4W 0.473(2) 0.434(6) 0.596(5) 0.099 Uiso d D 1 1 . .
N N1 0.4706(3) 0.8811(4) 0.4998(3) 0.0429(15) Uani d . 1 1 A .
H H1A 0.4358 0.9371 0.4826 0.051 Uiso calc R 1 1 . .
N N2 0.5401(2) 0.6945(4) 0.5161(4) 0.0391(11) Uani d . 1 1 A .
N N3 0.7518(3) 0.1189(5) 0.5425(3) 0.0483(17) Uani d . 1 1 A .
H H3A 0.7873 0.0636 0.5592 0.058 Uiso calc R 1 1 . .
N N4 0.6815(2) 0.3026(4) 0.5273(4) 0.0418(11) Uani d . 1 1 A .
C C1 0.5241(3) 0.9076(5) 0.5542(3) 0.0398(14) Uani d . 1 1 . .
C C2 0.5677(3) 0.7909(5) 0.5641(3) 0.0396(14) Uani d . 1 1 . .
C C3 0.5277(4) 1.0437(6) 0.5882(4) 0.0517(18) Uani d . 1 1 . .
C C4 0.6343(4) 0.7584(6) 0.6152(4) 0.0527(17) Uani d . 1 1 . .
C C5 0.4819(3) 0.7508(5) 0.4775(3) 0.0414(14) Uani d D 1 1 . .
C C6A 0.4334(10) 0.686(2) 0.4188(5) 0.059(3) Uani d PDU 0.680(7) 1 A 1
H H6A 0.3842 0.7379 0.4119 0.071 Uiso calc PR 0.680(7) 1 A 1
H H6B 0.4183 0.5953 0.4338 0.071 Uiso calc PR 0.680(7) 1 A 1
C C7A 0.4787(7) 0.6779(11) 0.3461(6) 0.076(3) Uani d PDU 0.680(7) 1 A 1
H H7A 0.5335 0.6477 0.3544 0.091 Uiso calc PR 0.680(7) 1 A 1
H H7B 0.4525 0.6126 0.3145 0.091 Uiso calc PR 0.680(7) 1 A 1
C C8A 0.4793(9) 0.8133(12) 0.3110(7) 0.105(4) Uani d PDU 0.680(7) 1 A 1
H H8A 0.4993 0.8050 0.2623 0.158 Uiso calc PR 0.680(7) 1 A 1
H H8B 0.5134 0.8735 0.3380 0.158 Uiso calc PR 0.680(7) 1 A 1
H H8C 0.4255 0.8491 0.3098 0.158 Uiso calc PR 0.680(7) 1 A 1
C C6B 0.439(2) 0.676(4) 0.4189(8) 0.065(4) Uani d PDU 0.320(7) 1 A 2
H H6C 0.3824 0.6690 0.4324 0.077 Uiso calc PR 0.320(7) 1 A 2
H H6D 0.4603 0.5846 0.4167 0.077 Uiso calc PR 0.320(7) 1 A 2
C C7B 0.4436(13) 0.738(3) 0.3427(13) 0.080(3) Uani d PDU 0.320(7) 1 A 2
H H7C 0.4013 0.7008 0.3124 0.096 Uiso calc PR 0.320(7) 1 A 2
H H7D 0.4354 0.8358 0.3458 0.096 Uiso calc PR 0.320(7) 1 A 2
C C8B 0.5227(14) 0.710(3) 0.3096(14) 0.105(6) Uani d PDU 0.320(7) 1 A 2
H H8D 0.5154 0.6838 0.2598 0.157 Uiso calc PR 0.320(7) 1 A 2
H H8E 0.5487 0.6379 0.3357 0.157 Uiso calc PR 0.320(7) 1 A 2
H H8F 0.5556 0.7902 0.3118 0.157 Uiso calc PR 0.320(7) 1 A 2
C C9 0.6991(3) 0.0907(5) 0.4879(3) 0.0409(15) Uani d . 1 1 . .
C C10 0.6547(3) 0.2079(5) 0.4781(3) 0.0399(14) Uani d . 1 1 . .
C C11 0.7400(3) 0.2446(5) 0.5661(3) 0.0434(15) Uani d D 1 1 . .
C C12 0.6953(4) -0.0449(6) 0.4524(4) 0.0501(17) Uani d . 1 1 . .
C C13 0.5881(4) 0.2408(6) 0.4287(4) 0.0467(16) Uani d . 1 1 . .
C C14A 0.7785(8) 0.3070(14) 0.6317(5) 0.075(3) Uani d PDU 0.680(7) 1 A 1
H H14A 0.7634 0.4018 0.6353 0.091 Uiso calc PR 0.680(7) 1 A 1
H H14B 0.8367 0.3017 0.6276 0.091 Uiso calc PR 0.680(7) 1 A 1
C C15A 0.7501(10) 0.2293(14) 0.7006(7) 0.108(3) Uani d PDU 0.680(7) 1 A 1
H H15A 0.6917 0.2293 0.7027 0.129 Uiso calc PR 0.680(7) 1 A 1
H H15B 0.7682 0.1358 0.6982 0.129 Uiso calc PR 0.680(7) 1 A 1
C C16A 0.7827(10) 0.2939(17) 0.7661(6) 0.132(4) Uani d PDU 0.680(7) 1 A 1
H H16A 0.7636 0.2465 0.8083 0.199 Uiso calc PR 0.680(7) 1 A 1
H H16B 0.7653 0.3867 0.7681 0.199 Uiso calc PR 0.680(7) 1 A 1
H H16C 0.8404 0.2906 0.7648 0.199 Uiso calc PR 0.680(7) 1 A 1
C C14B 0.7994(14) 0.320(3) 0.6113(10) 0.068(4) Uani d PDU 0.320(7) 1 A 2
H H14C 0.7917 0.4168 0.6047 0.081 Uiso calc PR 0.320(7) 1 A 2
H H14D 0.8536 0.2976 0.5955 0.081 Uiso calc PR 0.320(7) 1 A 2
C C15B 0.7901(14) 0.284(3) 0.6922(12) 0.093(4) Uani d PDU 0.320(7) 1 A 2
H H15C 0.7966 0.1874 0.6990 0.112 Uiso calc PR 0.320(7) 1 A 2
H H15D 0.8312 0.3305 0.7203 0.112 Uiso calc PR 0.320(7) 1 A 2
C C16B 0.7095(15) 0.327(3) 0.7171(14) 0.113(6) Uani d PDU 0.320(7) 1 A 2
H H16D 0.7064 0.3180 0.7689 0.169 Uiso calc PR 0.320(7) 1 A 2
H H16E 0.6693 0.2702 0.6949 0.169 Uiso calc PR 0.320(7) 1 A 2
H H16F 0.7003 0.4196 0.7037 0.169 Uiso calc PR 0.320(7) 1 A 2
O O9 0.3702(2) 0.5396(4) 0.6089(3) 0.0675(14) Uani d . 1 1 . .
N N5 0.3911(3) 0.7234(5) 0.6798(3) 0.0514(13) Uani d . 1 1 . .
C C17 0.3557(3) 0.6572(5) 0.6270(3) 0.0559(19) Uani d . 1 1 . .
H H17A 0.3162 0.7031 0.6009 0.067 Uiso calc R 1 1 . .
C C18 0.3685(3) 0.8631(5) 0.6949(3) 0.080(2) Uani d R 1 1 . .
H H18A 0.3248 0.8892 0.6637 0.119 Uiso calc R 1 1 . .
H H18B 0.4138 0.9215 0.6864 0.119 Uiso calc R 1 1 . .
H H18C 0.3519 0.8709 0.7447 0.119 Uiso calc R 1 1 . .
C C19 0.4499(5) 0.6607(9) 0.7254(5) 0.087(3) Uani d . 1 1 . .
H H19A 0.4500 0.5645 0.7170 0.131 Uiso calc R 1 1 . .
H H19B 0.4371 0.6784 0.7753 0.131 Uiso calc R 1 1 . .
H H19C 0.5022 0.6971 0.7145 0.131 Uiso calc R 1 1 . .
O O10 0.8514(2) 0.4647(4) 0.4356(3) 0.0676(15) Uani d . 1 1 . .
N N6 0.8302(3) 0.2882(5) 0.3600(3) 0.0548(14) Uani d . 1 1 . .
C C20 0.8676(4) 0.3505(7) 0.4120(4) 0.060(2) Uani d . 1 1 . .
H H20A 0.9104 0.3050 0.4336 0.072 Uiso calc R 1 1 . .
C C21 0.7640(4) 0.3522(8) 0.3232(5) 0.075(2) Uani d . 1 1 . .
H H21A 0.7836 0.4272 0.2951 0.112 Uiso calc R 1 1 . .
H H21B 0.7258 0.3843 0.3583 0.112 Uiso calc R 1 1 . .
H H21C 0.7384 0.2876 0.2917 0.112 Uiso calc R 1 1 . .
C C22 0.8521(5) 0.1525(7) 0.3359(5) 0.084(3) Uani d . 1 1 . .
H H22A 0.8067 0.0929 0.3416 0.126 Uiso calc R 1 1 . .
H H22B 0.8962 0.1196 0.3646 0.126 Uiso calc R 1 1 . .
H H22C 0.8676 0.1553 0.2857 0.126 Uiso calc R 1 1 . .

loop_
_atom_site_aniso_label
_atom_site_aniso_U_11
_atom_site_aniso_U_22
_atom_site_aniso_U_33
_atom_site_aniso_U_12
_atom_site_aniso_U_13
_atom_site_aniso_U_23
Cd1 0.04830(18) 0.02748(15) 0.0732(3) 0.00652(16) -0.0012(3) -0.0011(2)
O1 0.060(3) 0.033(2) 0.104(5) 0.009(2) 0.004(3) -0.005(2)
O2 0.079(4) 0.040(3) 0.082(4) 0.000(3) 0.002(3) -0.019(3)
O3 0.080(4) 0.054(3) 0.069(4) 0.003(2) -0.028(3) -0.015(3)
O4 0.062(3) 0.047(3) 0.075(4) 0.005(2) -0.024(3) 0.003(3)
O5 0.063(3) 0.031(2) 0.105(5) 0.011(2) 0.008(3) -0.005(3)
O6 0.075(4) 0.039(3) 0.088(4) 0.004(3) -0.011(3) -0.019(3)
O7 0.070(3) 0.048(3) 0.067(3) -0.003(2) -0.015(3) -0.008(2)
O8 0.060(3) 0.038(2) 0.074(4) 0.010(2) -0.015(3) 0.002(2)
O1W 0.066(3) 0.040(3) 0.113(5) -0.001(2) 0.022(4) -0.002(3)
O2W 0.064(3) 0.037(2) 0.098(4) 0.001(2) 0.017(3) -0.005(3)
N1 0.038(3) 0.033(2) 0.059(4) 0.008(2) -0.001(3) 0.008(2)
N2 0.040(2) 0.030(2) 0.047(3) 0.0019(17) -0.008(3) -0.007(3)
N3 0.037(3) 0.036(2) 0.072(5) 0.007(2) -0.002(3) 0.012(3)
N4 0.038(2) 0.0281(19) 0.059(3) 0.0001(17) 0.003(3) 0.008(3)
C1 0.037(3) 0.031(3) 0.052(4) 0.002(2) 0.004(3) 0.000(3)
C2 0.043(3) 0.031(3) 0.045(4) 0.001(2) 0.002(3) 0.004(3)
C3 0.047(4) 0.035(3) 0.073(5) -0.005(3) 0.016(4) -0.007(3)
C4 0.052(4) 0.048(4) 0.057(5) 0.000(3) -0.010(4) 0.008(4)
C5 0.036(3) 0.035(3) 0.053(4) 0.001(3) 0.001(3) 0.002(3)
C6A 0.056(4) 0.056(4) 0.064(5) 0.001(4) -0.011(4) -0.006(4)
C7A 0.068(5) 0.081(5) 0.079(5) 0.004(4) -0.009(4) -0.006(4)
C8A 0.112(7) 0.109(6) 0.095(7) -0.021(6) 0.006(6) 0.017(6)
C6B 0.061(6) 0.064(6) 0.069(6) 0.002(5) -0.010(5) -0.005(5)
C7B 0.079(6) 0.081(6) 0.080(6) -0.002(5) -0.007(5) -0.004(5)
C8B 0.106(9) 0.104(9) 0.103(9) -0.006(7) -0.006(8) 0.001(8)
C9 0.045(3) 0.025(3) 0.053(4) -0.004(2) 0.012(3) 0.003(3)
C10 0.043(3) 0.033(3) 0.044(4) 0.004(2) 0.004(3) 0.002(3)
C11 0.045(4) 0.036(3) 0.050(4) -0.001(3) 0.003(3) -0.002(3)
C12 0.045(4) 0.034(3) 0.071(5) -0.007(3) 0.018(4) -0.007(3)
C13 0.053(4) 0.033(3) 0.054(5) -0.002(3) 0.005(4) -0.003(3)
C14A 0.075(5) 0.070(5) 0.082(5) -0.004(4) -0.018(5) -0.009(5)
C15A 0.108(6) 0.119(6) 0.097(5) -0.025(5) -0.002(5) -0.011(5)
C16A 0.150(8) 0.152(8) 0.095(5) -0.016(7) -0.017(6) -0.010(6)
C14B 0.068(7) 0.067(6) 0.067(7) -0.011(6) -0.012(6) -0.004(6)
C15B 0.098(6) 0.097(6) 0.084(6) -0.022(5) -0.012(6) -0.008(6)
C16B 0.122(9) 0.114(9) 0.102(9) -0.010(8) -0.011(8) -0.008(8)
O9 0.052(3) 0.053(3) 0.098(4) -0.003(2) -0.003(3) -0.012(3)
N5 0.045(3) 0.050(3) 0.059(4) -0.002(3) 0.005(3) -0.002(3)
C17 0.043(4) 0.045(4) 0.080(6) 0.004(3) 0.002(4) -0.006(4)
C18 0.108(6) 0.046(4) 0.084(6) 0.000(4) 0.012(5) -0.013(4)
C19 0.090(6) 0.092(6) 0.080(7) 0.018(5) -0.010(6) -0.008(5)
O10 0.049(3) 0.053(3) 0.101(4) -0.002(2) -0.013(3) -0.026(3)
N6 0.056(3) 0.051(3) 0.058(4) -0.006(3) 0.005(3) -0.011(3)
C20 0.039(3) 0.058(4) 0.082(6) -0.001(3) -0.006(4) 0.001(4)
C21 0.058(5) 0.090(6) 0.076(6) 0.017(4) -0.007(4) -0.019(5)
C22 0.110(7) 0.051(4) 0.092(7) 0.001(4) 0.029(6) -0.011(4)

loop_
_atom_type_symbol
_atom_type_description
_atom_type_scat_dispersion_real
_atom_type_scat_dispersion_imag
_atom_type_scat_source
C C 0.0033 0.0016 'International Tables Vol C Tables 4.2.6.8 and 6.1.1.4'
H H 0.0000 0.0000 'International Tables Vol C Tables 4.2.6.8 and 6.1.1.4'
Cd Cd -0.8075 1.2024 'International Tables Vol C Tables 4.2.6.8 and 6.1.1.4'
N N 0.0061 0.0033 'International Tables Vol C Tables 4.2.6.8 and 6.1.1.4'
O O 0.0106 0.0060 'International Tables Vol C Tables 4.2.6.8 and 6.1.1.4'

loop_
_geom_angle_atom_site_label_1
_geom_angle_atom_site_label_2
_geom_angle_atom_site_label_3
_geom_angle
N4 Cd1 N2 178.7(3)
N4 Cd1 O2W 88.96(17)
N2 Cd1 O2W 92.14(18)
N4 Cd1 O1W 91.17(18)
N2 Cd1 O1W 87.75(17)
O2W Cd1 O1W 178.6(2)
N4 Cd1 O4 106.78(19)
N2 Cd1 O4 73.93(18)
O2W Cd1 O4 92.1(2)
O1W Cd1 O4 86.57(18)
N4 Cd1 O8 73.39(19)
N2 Cd1 O8 105.90(17)
O2W Cd1 O8 88.21(17)
O1W Cd1 O8 93.1(2)
O4 Cd1 O8 179.7(2)
C3 O2 H2 109.5
C4 O4 Cd1 114.8(4)
C12 O6 H6 109.5
C13 O8 Cd1 114.8(4)
Cd1 O1W H1W 117(6)
Cd1 O1W H2W 129(6)
H1W O1W H2W 104(4)
Cd1 O2W H3W 101(6)
Cd1 O2W H4W 111(6)
H3W O2W H4W 109(4)
C5 N1 C1 108.2(4)
C5 N1 H1A 125.9
C1 N1 H1A 125.9
C5 N2 C2 107.5(4)
C5 N2 Cd1 140.0(4)
C2 N2 Cd1 112.4(4)
C11 N3 C9 109.7(5)
C11 N3 H3A 125.2
C9 N3 H3A 125.2
C11 N4 C10 107.3(4)
C11 N4 Cd1 139.8(5)
C10 N4 Cd1 112.8(4)
N1 C1 C2 106.3(5)
N1 C1 C3 120.7(5)
C2 C1 C3 132.9(6)
C1 C2 N2 108.4(5)
C1 C2 C4 131.1(6)
N2 C2 C4 120.5(5)
O1 C3 O2 122.6(6)
O1 C3 C1 120.1(7)
O2 C3 C1 117.3(6)
O4 C4 O3 124.2(6)
O4 C4 C2 118.2(6)
O3 C4 C2 117.6(5)
N2 C5 N1 109.5(5)
N2 C5 C6B 122(2)
N1 C5 C6B 128(2)
N2 C5 C6A 127.3(10)
N1 C5 C6A 123.2(10)
C5 C6A C7A 113.0(9)
C5 C6A H6A 109.0
C7A C6A H6A 109.0
C5 C6A H6B 109.0
C7A C6A H6B 109.0
H6A C6A H6B 107.8
C8A C7A C6A 109.6(10)
C8A C7A H7A 109.8
C6A C7A H7A 109.8
C8A C7A H7B 109.8
C6A C7A H7B 109.8
H7A C7A H7B 108.2
C5 C6B C7B 116(2)
C5 C6B H6C 108.3
C7B C6B H6C 108.3
C5 C6B H6D 108.3
C7B C6B H6D 108.3
H6C C6B H6D 107.4
C8B C7B C6B 110.4(12)
C8B C7B H7C 109.6
C6B C7B H7C 109.6
C8B C7B H7D 109.6
C6B C7B H7D 109.6
H7C C7B H7D 108.1
C7B C8B H8D 109.5
C7B C8B H8E 109.5
H8D C8B H8E 109.5
C7B C8B H8F 109.5
H8D C8B H8F 109.5
H8E C8B H8F 109.5
N3 C9 C10 105.6(5)
N3 C9 C12 122.3(5)
C10 C9 C12 132.1(6)
N4 C10 C9 108.0(5)
N4 C10 C13 120.1(5)
C9 C10 C13 131.8(6)
N3 C11 N4 109.4(5)
N3 C11 C14B 123.4(14)
N4 C11 C14B 124.6(14)
N3 C11 C14A 125.7(8)
N4 C11 C14A 124.5(8)
O5 C12 O6 125.0(6)
O5 C12 C9 118.2(7)
O6 C12 C9 116.8(6)
O8 C13 O7 123.6(6)
O8 C13 C10 118.8(6)
O7 C13 C10 117.6(5)
C11 C14A C15A 109.1(8)
C11 C14A H14A 109.9
C15A C14A H14A 109.9
C11 C14A H14B 109.9
C15A C14A H14B 109.9
H14A C14A H14B 108.3
C16A C15A C14A 110.3(10)
C16A C15A H15A 109.6
C14A C15A H15A 109.6
C16A C15A H15B 109.6
C14A C15A H15B 109.6
H15A C15A H15B 108.1
C11 C14B C15B 111.2(16)
C11 C14B H14C 109.4
C15B C14B H14C 109.4
C11 C14B H14D 109.4
C15B C14B H14D 109.4
H14C C14B H14D 108.0
C16B C15B C14B 109.2(11)
C16B C15B H15C 109.8
C14B C15B H15C 109.8
C16B C15B H15D 109.8
C14B C15B H15D 109.8
H15C C15B H15D 108.3
C15B C16B H16D 109.5
C15B C16B H16E 109.5
H16D C16B H16E 109.5
C15B C16B H16F 109.5
H16D C16B H16F 109.5
H16E C16B H16F 109.5
C17 N5 C19 121.9(6)
C17 N5 C18 119.9(6)
C19 N5 C18 118.2(6)
O9 C17 N5 125.6(5)
O9 C17 H17A 117.2
N5 C17 H17A 117.2
N5 C18 H18A 109.5
N5 C18 H18B 109.5
H18A C18 H18B 109.5
N5 C18 H18C 109.5
H18A C18 H18C 109.5
H18B C18 H18C 109.5
N5 C19 H19A 109.5
N5 C19 H19B 109.5
H19A C19 H19B 109.5
N5 C19 H19C 109.5
H19A C19 H19C 109.5
H19B C19 H19C 109.5
C20 N6 C21 120.5(6)
C20 N6 C22 122.7(7)
C21 N6 C22 116.8(6)
O10 C20 N6 125.9(6)
O10 C20 H20A 117.0
N6 C20 H20A 117.0
N6 C21 H21A 109.5
N6 C21 H21B 109.5
H21A C21 H21B 109.5
N6 C21 H21C 109.5
H21A C21 H21C 109.5
H21B C21 H21C 109.5
N6 C22 H22A 109.5
N6 C22 H22B 109.5
H22A C22 H22B 109.5
N6 C22 H22C 109.5
H22A C22 H22C 109.5
H22B C22 H22C 109.5

loop_
_geom_bond_atom_site_label_1
_geom_bond_atom_site_label_2
_geom_bond_distance
_geom_bond_publ_flag
Cd1 N4 2.262(4) y
Cd1 N2 2.262(4) y
Cd1 O2W 2.325(6) y
Cd1 O1W 2.322(5) y
Cd1 O4 2.356(5) y
Cd1 O8 2.357(5) y
O1 C3 1.227(7) ?
O2 C3 1.287(8) ?
O2 H2 0.8200 ?
O3 C4 1.269(8) ?
O4 C4 1.255(7) ?
O5 C12 1.236(7) ?
O6 C12 1.275(8) ?
O6 H6 0.8200 ?
O7 C13 1.274(7) ?
O8 C13 1.251(6) ?
O1W H1W 0.83(2) ?
O1W H2W 0.82(2) ?
O2W H3W 0.80(2) ?
O2W H4W 0.80(2) ?
N1 C5 1.360(7) ?
N1 C1 1.363(7) ?
N1 H1A 0.8600 ?
N2 C5 1.321(7) ?
N2 C2 1.376(7) ?
N3 C11 1.327(7) ?
N3 C9 1.363(7) ?
N3 H3A 0.8600 ?
N4 C11 1.334(7) ?
N4 C10 1.375(8) ?
C1 C2 1.372(7) ?
C1 C3 1.480(8) ?
C2 C4 1.486(9) ?
C5 C6B 1.490(9) ?
C5 C6A 1.492(7) ?
C6A C7A 1.537(11) ?
C6A H6A 0.9700 ?
C6A H6B 0.9700 ?
C7A C8A 1.483(10) ?
C7A H7A 0.9700 ?
C7A H7B 0.9700 ?
C8A H8A 0.9600 ?
C8A H8B 0.9600 ?
C8A H8C 0.9600 ?
C6B C7B 1.534(12) ?
C6B H6C 0.9700 ?
C6B H6D 0.9700 ?
C7B C8B 1.476(12) ?
C7B H7C 0.9700 ?
C7B H7D 0.9700 ?
C8B H8D 0.9600 ?
C8B H8E 0.9600 ?
C8B H8F 0.9600 ?
C9 C10 1.381(7) ?
C9 C12 1.489(8) ?
C10 C13 1.468(9) ?
C11 C14B 1.490(9) ?
C11 C14A 1.499(8) ?
C14A C15A 1.555(11) ?
C14A H14A 0.9700 ?
C14A H14B 0.9700 ?
C15A C16A 1.467(11) ?
C15A H15A 0.9700 ?
C15A H15B 0.9700 ?
C16A H16A 0.9600 ?
C16A H16B 0.9600 ?
C16A H16C 0.9600 ?
C14B C15B 1.537(12) ?
C14B H14C 0.9700 ?
C14B H14D 0.9700 ?
C15B C16B 1.475(12) ?
C15B H15C 0.9700 ?
C15B H15D 0.9700 ?
C16B H16D 0.9600 ?
C16B H16E 0.9600 ?
C16B H16F 0.9600 ?
O9 C17 1.229(6) ?
N5 C17 1.311(7) ?
N5 C19 1.429(9) ?
N5 C18 1.454(6) ?
C17 H17A 0.9300 ?
C18 H18A 0.9600 ?
C18 H18B 0.9600 ?
C18 H18C 0.9600 ?
C19 H19A 0.9600 ?
C19 H19B 0.9600 ?
C19 H19C 0.9600 ?
O10 C20 1.235(7) ?
N6 C20 1.296(8) ?
N6 C21 1.436(9) ?
N6 C22 1.455(8) ?
C20 H20A 0.9300 ?
C21 H21A 0.9600 ?
C21 H21B 0.9600 ?
C21 H21C 0.9600 ?
C22 H22A 0.9600 ?
C22 H22B 0.9600 ?
C22 H22C 0.9600 ?

loop_
_geom_hbond_atom_site_label_D
_geom_hbond_atom_site_label_H
_geom_hbond_atom_site_label_A
_geom_hbond_site_symmetry_A
_geom_hbond_distance_DH
_geom_hbond_distance_HA
_geom_hbond_distance_DA
_geom_hbond_angle_DHA
O2 H2 O3 . 0.82 1.69 2.460(6) 155.2
O6 H6 O7 . 0.82 1.64 2.453(6) 173.9
O1W H1W O10 . 0.83(2) 1.94(2) 2.763(6) 175(9)
O1W H2W O5 1_565 0.82(2) 2.00(4) 2.771(6) 158(9)
O2W H3W O1 1_545 0.80(2) 2.02(3) 2.787(6) 161(7)
O2W H4W O9 . 0.80(2) 2.02(3) 2.791(6) 162(8)
N1 H1A O10 4_465 0.86 1.91 2.761(6) 170.3
N3 H3A O9 4 0.86 1.94 2.792(6) 170.8
